data_4064044
loop_
_publ_author_name
'Bonnier, Catherine'
'Piers, Warren E.'
'Parvez., Masood'

_publ_section_title
;
 Isomeric Dipyrrinato and Dipyrromethanato Boranes
;
_journal_issue 5
_journal_name_full Organometallics
_journal_page_first 1067
_journal_paper_doi 10.1021/om1011038
_journal_volume 30
_journal_year 2011
_chemical_formula_moiety 'C34 H52 B2 N4 Na2 O0.3'
_chemical_formula_sum 'C34 H52 B2 N4 Na2 O0.3'
_chemical_formula_weight 589.20
_chemical_name_systematic
;
 ?
;
_space_group_IT_number 14
_symmetry_cell_setting monoclinic
_symmetry_space_group_name_Hall '-P 2yn'
_symmetry_space_group_name_H-M 'P 1 21/n 1'
_atom_sites_solution_hydrogens geom
_atom_sites_solution_primary direct
_atom_sites_solution_secondary difmap
_cell_angle_alpha 90.00
_cell_angle_beta 99.44(3)
_cell_angle_gamma 90.00
_cell_formula_units_Z 2
_cell_length_a 10.722(3)
_cell_length_b 14.815(7)
_cell_length_c 10.979(5)
_cell_measurement_reflns_used 5805
_cell_measurement_temperature 123(2)
_cell_measurement_theta_max 27.40
_cell_measurement_theta_min 3.21
_cell_volume 1720.4(12)
_computing_cell_refinement 'HKL DENZO (Otwinowski & Minor, 1997)'
_computing_data_collection 'COLLECT (Hooft, 1998)'
_computing_data_reduction 'SCALEPACK (Otwinowski & Minor, 1997)'
_computing_molecular_graphics 'ORTEP-3 (Farrugia, 1997)'
_computing_publication_material 'SHELXL-97 (Sheldrick, 2008)'
_computing_structure_refinement 'SHELXL-97 (Sheldrick, 2008)'
_computing_structure_solution 'SIR92 (Altomare et al., 1991)'
_diffrn_ambient_temperature 123(2)
_diffrn_measured_fraction_theta_full 0.996
_diffrn_measured_fraction_theta_max 0.996
_diffrn_measurement_device_type 'Nonius KappaCCD'
_diffrn_measurement_method ' \w and \f scans'
_diffrn_radiation_monochromator graphite
_diffrn_radiation_source 'fine-focus sealed tube'
_diffrn_radiation_type MoK\a
_diffrn_radiation_wavelength 0.71073
_diffrn_reflns_av_R_equivalents 0.0209
_diffrn_reflns_av_sigmaI/netI 0.0311
_diffrn_reflns_limit_h_max 12
_diffrn_reflns_limit_h_min -12
_diffrn_reflns_limit_k_max 17
_diffrn_reflns_limit_k_min -17
_diffrn_reflns_limit_l_max 13
_diffrn_reflns_limit_l_min -13
_diffrn_reflns_number 5805
_diffrn_reflns_theta_full 25.00
_diffrn_reflns_theta_max 25.00
_diffrn_reflns_theta_min 3.21
_diffrn_standards_number 0
_exptl_absorpt_coefficient_mu 0.088
_exptl_absorpt_correction_T_max 0.9895
_exptl_absorpt_correction_T_min 0.9826
_exptl_absorpt_correction_type multi-scan
_exptl_absorpt_process_details 'SORTAV: (Blessing, 1997)'
_exptl_crystal_colour colorless
_exptl_crystal_density_diffrn 1.137
_exptl_crystal_density_method 'not measured'
_exptl_crystal_description prism
_exptl_crystal_F_000 637
_exptl_crystal_size_max 0.20
_exptl_crystal_size_mid 0.14
_exptl_crystal_size_min 0.12
_refine_diff_density_max 0.305
_refine_diff_density_min -0.231
_refine_diff_density_rms 0.044
_refine_ls_extinction_method none
_refine_ls_goodness_of_fit_ref 1.026
_refine_ls_hydrogen_treatment constr
_refine_ls_matrix_type full
_refine_ls_number_parameters 205
_refine_ls_number_reflns 3015
_refine_ls_number_restraints 0
_refine_ls_restrained_S_all 1.026
_refine_ls_R_factor_all 0.0625
_refine_ls_R_factor_gt 0.0464
_refine_ls_shift/su_max 0.004
_refine_ls_shift/su_mean 0.000
_refine_ls_structure_factor_coef Fsqd
_refine_ls_weighting_details 'calc w=1/[\s^2^(Fo^2^)+(0.0680P)^2^+0.9474P] where P=(Fo^2^+2Fc^2^)/3'
_refine_ls_weighting_scheme calc
_refine_ls_wR_factor_gt 0.1215
_refine_ls_wR_factor_ref 0.1335
_reflns_number_gt 2379
_reflns_number_total 3015
_reflns_threshold_expression 'I > 2.0\s(I)'
_cod_data_source_file om1011038_si_003.cif
_cod_data_source_block Compound_I
_cod_depositor_comments
;
The following automatic conversions were performed:

'_symmetry_cell_setting' value 'Monoclinic' changed to 'monoclinic'
according to /home/saulius/struct/CIF-dictionaries/cif_core.dic
dictionary named 'cif_core.dic' version 2.4.1 from
2010-06-29.

'_exptl_absorpt_correction_type' value 'Multi-scan'
changed to 'multi-scan' according to
/home/saulius/struct/CIF-dictionaries/cif_core.dic dictionary named
'cif_core.dic' version 2.4.1 from 2010-06-29.

Automatic conversion script
Id: cif_fix_values 1715 2011-07-08 13:25:40Z adriana 

2024-02-02
Z value and formula fixed to values more according to usual
chemical conventions.                 miguel
;
_cod_original_formula_sum 'C17 H26 B N2 Na O0.15'
_cod_original_formula_weight 294.60
_cod_original_formula_moiety 'C17 H26 B N2 Na O0.15'
_cod_original_formula_units_Z 4
_cod_original_sg_symbol_H-M 'P 21/n'
_cod_database_code 4064044

loop_
_symmetry_equiv_pos_as_xyz
'x, y, z'
'-x+1/2, y+1/2, -z+1/2'
'-x, -y, -z'
'x-1/2, -y-1/2, z-1/2'

loop_
_atom_site_label
_atom_site_type_symbol
_atom_site_fract_x
_atom_site_fract_y
_atom_site_fract_z
_atom_site_U_iso_or_equiv
_atom_site_adp_type
_atom_site_occupancy
_atom_site_symmetry_multiplicity
_atom_site_calc_flag
_atom_site_refinement_flags
Na1 Na 0.54945(7) 0.56748(5) 0.66052(7) 0.0362(3) Uani 1 1 d .
N1 N 0.42657(14) 0.67689(10) 0.50914(14) 0.0249(4) Uani 1 1 d .
N2 N 0.36012(14) 0.59538(10) 0.31136(14) 0.0262(4) Uani 1 1 d .
C1 C 0.48883(17) 0.73619(13) 0.59591(17) 0.0259(4) Uani 1 1 d .
C2 C 0.43208(17) 0.73285(12) 0.70055(17) 0.0247(4) Uani 1 1 d .
C3 C 0.33130(17) 0.66943(13) 0.67651(17) 0.0248(4) Uani 1 1 d .
C4 C 0.33030(16) 0.63673(12) 0.55837(16) 0.0216(4) Uani 1 1 d .
C5 C 0.24178(19) 0.56875(14) 0.48919(18) 0.0339(5) Uani 1 1 d .
H5A H 0.1539 0.5906 0.4847 0.041 Uiso 1 1 calc R
H5B H 0.2495 0.5112 0.5357 0.041 Uiso 1 1 calc R
C6 C 0.26671(17) 0.55106(13) 0.35968(17) 0.0247(4) Uani 1 1 d .
C7 C 0.20542(18) 0.49217(13) 0.27250(18) 0.0298(5) Uani 1 1 d .
C8 C 0.26304(17) 0.50134(13) 0.16471(17) 0.0275(4) Uani 1 1 d .
C9 C 0.35802(17) 0.56522(13) 0.19140(17) 0.0264(4) Uani 1 1 d .
C10 C 0.59875(19) 0.79187(15) 0.5706(2) 0.0372(5) Uani 1 1 d .
H10A H 0.6342 0.8255 0.6451 0.045 Uiso 1 1 calc R
H10B H 0.5701 0.8343 0.5033 0.045 Uiso 1 1 calc R
H10C H 0.6637 0.7521 0.5468 0.045 Uiso 1 1 calc R
C11 C 0.46182(18) 0.79164(13) 0.81342(18) 0.0305(5) Uani 1 1 d .
H11A H 0.5497 0.8140 0.8203 0.037 Uiso 1 1 calc R
H11B H 0.4563 0.7549 0.8877 0.037 Uiso 1 1 calc R
C12 C 0.3724(2) 0.87194(17) 0.8100(2) 0.0498(6) Uani 1 1 d .
H12A H 0.3960 0.9083 0.8848 0.060 Uiso 1 1 calc R
H12B H 0.2855 0.8502 0.8058 0.060 Uiso 1 1 calc R
H12C H 0.3783 0.9090 0.7372 0.060 Uiso 1 1 calc R
C13 C 0.23740(19) 0.64551(15) 0.7593(2) 0.0353(5) Uani 1 1 d .
H13A H 0.2133 0.5819 0.7473 0.042 Uiso 1 1 calc R
H13B H 0.1621 0.6836 0.7388 0.042 Uiso 1 1 calc R
H13C H 0.2756 0.6554 0.8456 0.042 Uiso 1 1 calc R
C15 C 0.0948(2) 0.43267(17) 0.2863(2) 0.0471(6) Uani 1 1 d .
H15A H 0.0285 0.4398 0.2140 0.057 Uiso 1 1 calc R
H15B H 0.0614 0.4499 0.3609 0.057 Uiso 1 1 calc R
H15C H 0.1223 0.3695 0.2930 0.057 Uiso 1 1 calc R
C16 C 0.22692(19) 0.44956(14) 0.04605(19) 0.0335(5) Uani 1 1 d .
H16A H 0.2562 0.4832 -0.0219 0.040 Uiso 1 1 calc R
H16B H 0.1336 0.4451 0.0267 0.040 Uiso 1 1 calc R
C17 C 0.2831(2) 0.35500(14) 0.0526(2) 0.0367(5) Uani 1 1 d .
H17A H 0.2581 0.3245 -0.0268 0.044 Uiso 1 1 calc R
H17B H 0.2520 0.3206 0.1177 0.044 Uiso 1 1 calc R
H17C H 0.3755 0.3590 0.0712 0.044 Uiso 1 1 calc R
C18 C 0.4470(2) 0.60154(15) 0.11235(19) 0.0381(5) Uani 1 1 d .
H18A H 0.4355 0.6670 0.1034 0.046 Uiso 1 1 calc R
H18B H 0.4297 0.5730 0.0308 0.046 Uiso 1 1 calc R
H18C H 0.5341 0.5885 0.1509 0.046 Uiso 1 1 calc R
B1 B 0.4688(2) 0.64709(17) 0.3888(2) 0.0324(5) Uani 1 1 d .
H1B H 0.5442 0.6065 0.4083 0.039 Uiso 1 1 d .
H2B H 0.4931 0.6994 0.3433 0.039 Uiso 0.85 1 d P
O1 O 0.5653(9) 0.5734(6) 0.4269(8) 0.033(2) Uani 0.15 1 d P
H1O H 0.5295 0.5336 0.4667 0.040 Uiso 0.15 1 d P

loop_
_atom_site_aniso_label
_atom_site_aniso_U_11
_atom_site_aniso_U_22
_atom_site_aniso_U_33
_atom_site_aniso_U_23
_atom_site_aniso_U_13
_atom_site_aniso_U_12
Na1 0.0364(5) 0.0295(5) 0.0398(5) 0.0027(4) -0.0023(3) 0.0099(3)
N1 0.0250(8) 0.0230(8) 0.0267(8) -0.0010(7) 0.0044(6) 0.0005(6)
N2 0.0297(8) 0.0234(8) 0.0250(8) 0.0003(7) 0.0031(6) 0.0016(7)
C1 0.0261(10) 0.0231(10) 0.0279(10) -0.0025(8) 0.0027(8) 0.0007(8)
C2 0.0266(10) 0.0207(10) 0.0266(10) -0.0015(8) 0.0037(7) 0.0037(7)
C3 0.0254(9) 0.0230(10) 0.0261(10) 0.0020(8) 0.0044(7) 0.0043(8)
C4 0.0199(9) 0.0195(9) 0.0249(10) 0.0015(7) 0.0022(7) 0.0017(7)
C5 0.0372(11) 0.0355(11) 0.0297(11) 0.0002(9) 0.0071(9) -0.0090(9)
C6 0.0257(9) 0.0221(10) 0.0256(10) 0.0008(7) 0.0023(7) 0.0003(7)
C7 0.0287(10) 0.0282(11) 0.0314(11) -0.0021(9) 0.0014(8) 0.0003(8)
C8 0.0285(10) 0.0248(10) 0.0270(10) -0.0002(8) -0.0016(8) 0.0050(8)
C9 0.0310(10) 0.0241(10) 0.0233(10) 0.0002(8) 0.0024(8) 0.0052(8)
C10 0.0345(11) 0.0403(13) 0.0382(12) -0.0061(10) 0.0098(9) -0.0104(9)
C11 0.0347(11) 0.0275(11) 0.0295(11) -0.0049(8) 0.0058(8) 0.0008(8)
C12 0.0628(16) 0.0412(14) 0.0436(14) -0.0166(11) 0.0032(11) 0.0171(11)
C13 0.0354(11) 0.0387(12) 0.0334(11) 0.0006(9) 0.0099(9) -0.0030(9)
C15 0.0442(13) 0.0506(15) 0.0480(14) -0.0124(12) 0.0119(11) -0.0162(11)
C16 0.0334(11) 0.0339(12) 0.0304(11) -0.0053(9) -0.0031(8) -0.0001(9)
C17 0.0433(12) 0.0326(12) 0.0331(11) -0.0094(9) 0.0028(9) -0.0029(9)
C18 0.0483(13) 0.0373(12) 0.0304(11) -0.0041(10) 0.0118(9) -0.0034(10)
B1 0.0284(12) 0.0411(14) 0.0296(12) -0.0086(11) 0.0102(9) -0.0069(10)
O1 0.040(5) 0.020(5) 0.038(5) 0.014(4) -0.001(4) 0.017(4)

loop_
_atom_type_symbol
_atom_type_description
_atom_type_scat_dispersion_real
_atom_type_scat_dispersion_imag
_atom_type_scat_source
C C 0.0033 0.0016 'International Tables Vol C Tables 4.2.6.8 and 6.1.1.4'
H H 0.0000 0.0000 'International Tables Vol C Tables 4.2.6.8 and 6.1.1.4'
N N 0.0061 0.0033 'International Tables Vol C Tables 4.2.6.8 and 6.1.1.4'
Na Na 0.0362 0.0249 'International Tables Vol C Tables 4.2.6.8 and 6.1.1.4'
B B 0.0013 0.0007 'International Tables Vol C Tables 4.2.6.8 and 6.1.1.4'
O O 0.0106 0.0060 'International Tables Vol C Tables 4.2.6.8 and 6.1.1.4'

loop_
_geom_angle_atom_site_label_1
_geom_angle_atom_site_label_2
_geom_angle_atom_site_label_3
_geom_angle
_geom_angle_site_symmetry_1
_geom_angle_site_symmetry_3
O1 Na1 N1 96.36(19) 3_666 .
O1 Na1 O1 76.1(3) 3_666 .
N1 Na1 O1 56.08(18) . .
O1 Na1 N2 55.13(18) 3_666 3_666
N1 Na1 N2 144.70(6) . 3_666
O1 Na1 N2 93.72(18) . 3_666
O1 Na1 C9 74.31(19) 3_666 3_666
N1 Na1 C9 169.81(6) . 3_666
O1 Na1 C9 123.65(18) . 3_666
N2 Na1 C9 30.71(5) 3_666 3_666
O1 Na1 C4 79.38(19) 3_666 .
N1 Na1 C4 30.78(5) . .
O1 Na1 C4 76.43(19) . .
N2 Na1 C4 134.42(6) 3_666 .
C9 Na1 C4 140.34(7) 3_666 .
O1 Na1 C1 126.42(18) 3_666 .
N1 Na1 C1 30.88(5) . .
O1 Na1 C1 75.94(19) . .
N2 Na1 C1 167.83(6) 3_666 .
C9 Na1 C1 156.72(7) 3_666 .
C4 Na1 C1 50.02(6) . .
O1 Na1 C6 75.3(2) 3_666 3_666
N1 Na1 C6 132.61(7) . 3_666
O1 Na1 C6 76.82(18) . 3_666
N2 Na1 C6 30.16(5) 3_666 3_666
C9 Na1 C6 49.80(6) 3_666 3_666
C4 Na1 C6 146.75(6) . 3_666
C1 Na1 C6 138.45(7) . 3_666
O1 Na1 C8 102.37(19) 3_666 3_666
N1 Na1 C8 160.36(6) . 3_666
O1 Na1 C8 123.00(19) . 3_666
N2 Na1 C8 49.80(5) 3_666 3_666
C9 Na1 C8 29.80(6) 3_666 3_666
C4 Na1 C8 160.49(7) . 3_666
C1 Na1 C8 131.18(6) . 3_666
C6 Na1 C8 49.28(6) 3_666 3_666
O1 Na1 C7 102.70(19) 3_666 3_666
N1 Na1 C7 138.72(7) . 3_666
O1 Na1 C7 93.5(2) . 3_666
N2 Na1 C7 49.45(5) 3_666 3_666
C9 Na1 C7 49.53(6) 3_666 3_666
C4 Na1 C7 168.97(7) . 3_666
C1 Na1 C7 123.72(7) . 3_666
C6 Na1 C7 29.37(6) 3_666 3_666
C8 Na1 C7 30.14(6) 3_666 3_666
O1 Na1 C3 96.3(2) 3_666 .
N1 Na1 C3 49.36(6) . .
O1 Na1 C3 103.48(19) . .
N2 Na1 C3 142.04(6) 3_666 .
C9 Na1 C3 126.43(7) 3_666 .
C4 Na1 C3 29.16(6) . .
C1 Na1 C3 48.74(6) . .
C6 Na1 C3 171.30(6) 3_666 .
C8 Na1 C3 132.72(7) 3_666 .
C7 Na1 C3 157.16(6) 3_666 .
O1 Na1 C2 125.0(2) 3_666 .
N1 Na1 C2 49.37(6) . .
O1 Na1 C2 103.15(18) . .
N2 Na1 C2 162.67(6) 3_666 .
C9 Na1 C2 133.09(7) 3_666 .
C4 Na1 C2 48.70(6) . .
C1 Na1 C2 29.14(6) . .
C6 Na1 C2 159.41(6) 3_666 .
C8 Na1 C2 120.61(6) 3_666 .
C7 Na1 C2 131.84(6) 3_666 .
C3 Na1 C2 29.26(5) . .
O1 Na1 H1O 58.1 3_666 .
N1 Na1 H1O 63.0 . .
O1 Na1 H1O 18.0 . .
N2 Na1 H1O 82.9 3_666 .
C9 Na1 H1O 113.6 3_666 .
C4 Na1 H1O 74.6 . .
C1 Na1 H1O 88.6 . .
C6 Na1 H1O 73.8 3_666 .
C8 Na1 H1O 123.1 3_666 .
C7 Na1 H1O 97.1 3_666 .
C3 Na1 H1O 103.7 . .
C2 Na1 H1O 112.3 . .
C4 N1 C1 108.20(15) . .
C4 N1 B1 124.15(16) . .
C1 N1 B1 126.84(16) . .
C4 N1 Na1 78.96(10) . .
C1 N1 Na1 79.30(11) . .
B1 N1 Na1 100.74(12) . .
C6 N2 C9 108.25(15) . .
C6 N2 B1 124.15(16) . .
C9 N2 B1 125.49(16) . .
C6 N2 Na1 78.00(10) . 3_666
C9 N2 Na1 76.20(10) . 3_666
B1 N2 Na1 99.41(12) . 3_666
N1 C1 C2 108.66(16) . .
N1 C1 C10 121.73(17) . .
C2 C1 C10 129.62(17) . .
N1 C1 Na1 69.82(10) . .
C2 C1 Na1 82.31(11) . .
C10 C1 Na1 113.72(13) . .
C1 C2 C3 107.03(16) . .
C1 C2 C11 126.80(17) . .
C3 C2 C11 125.90(17) . .
C1 C2 Na1 68.55(11) . .
C3 C2 Na1 75.07(11) . .
C11 C2 Na1 126.22(12) . .
C4 C3 C2 107.10(16) . .
C4 C3 C13 125.50(18) . .
C2 C3 C13 127.31(17) . .
C4 C3 Na1 68.41(10) . .
C2 C3 Na1 75.67(11) . .
C13 C3 Na1 123.82(13) . .
N1 C4 C3 109.01(16) . .
N1 C4 C5 122.94(16) . .
C3 C4 C5 128.04(17) . .
N1 C4 Na1 70.26(9) . .
C3 C4 Na1 82.43(11) . .
C5 C4 Na1 113.51(13) . .
C4 C5 C6 113.40(16) . .
C4 C5 H5A 108.9 . .
C6 C5 H5A 108.9 . .
C4 C5 H5B 108.9 . .
C6 C5 H5B 108.9 . .
H5A C5 H5B 107.7 . .
N2 C6 C7 109.18(17) . .
N2 C6 C5 122.17(16) . .
C7 C6 C5 128.65(18) . .
N2 C6 Na1 71.84(10) . 3_666
C7 C6 Na1 78.52(12) . 3_666
C5 C6 Na1 115.97(13) . 3_666
C6 C7 C8 107.05(17) . .
C6 C7 C15 126.44(19) . .
C8 C7 C15 126.46(18) . .
C6 C7 Na1 72.10(11) . 3_666
C8 C7 Na1 74.24(11) . 3_666
C15 C7 Na1 121.21(15) . 3_666
C9 C8 C7 107.00(17) . .
C9 C8 C16 127.32(19) . .
C7 C8 C16 125.67(18) . .
C9 C8 Na1 71.12(11) . 3_666
C7 C8 Na1 75.62(11) . 3_666
C16 C8 Na1 118.13(13) . 3_666
C8 C9 N2 108.52(17) . .
C8 C9 C18 129.88(18) . .
N2 C9 C18 121.60(17) . .
C8 C9 Na1 79.08(11) . 3_666
N2 C9 Na1 73.09(10) . 3_666
C18 C9 Na1 114.57(13) . 3_666
C1 C10 H10A 109.5 . .
C1 C10 H10B 109.5 . .
H10A C10 H10B 109.5 . .
C1 C10 H10C 109.5 . .
H10A C10 H10C 109.5 . .
H10B C10 H10C 109.5 . .
C2 C11 C12 112.55(17) . .
C2 C11 H11A 109.1 . .
C12 C11 H11A 109.1 . .
C2 C11 H11B 109.1 . .
C12 C11 H11B 109.1 . .
H11A C11 H11B 107.8 . .
C11 C12 H12A 109.5 . .
C11 C12 H12B 109.5 . .
H12A C12 H12B 109.5 . .
C11 C12 H12C 109.5 . .
H12A C12 H12C 109.5 . .
H12B C12 H12C 109.5 . .
C3 C13 H13A 109.5 . .
C3 C13 H13B 109.5 . .
H13A C13 H13B 109.5 . .
C3 C13 H13C 109.5 . .
H13A C13 H13C 109.5 . .
H13B C13 H13C 109.5 . .
C7 C15 H15A 109.5 . .
C7 C15 H15B 109.5 . .
H15A C15 H15B 109.5 . .
C7 C15 H15C 109.5 . .
H15A C15 H15C 109.5 . .
H15B C15 H15C 109.5 . .
C8 C16 C17 112.58(16) . .
C8 C16 H16A 109.1 . .
C17 C16 H16A 109.1 . .
C8 C16 H16B 109.1 . .
C17 C16 H16B 109.1 . .
H16A C16 H16B 107.8 . .
C16 C17 H17A 109.5 . .
C16 C17 H17B 109.5 . .
H17A C17 H17B 109.5 . .
C16 C17 H17C 109.5 . .
H17A C17 H17C 109.5 . .
H17B C17 H17C 109.5 . .
C9 C18 H18A 109.5 . .
C9 C18 H18B 109.5 . .
H18A C18 H18B 109.5 . .
C9 C18 H18C 109.5 . .
H18A C18 H18C 109.5 . .
H18B C18 H18C 109.5 . .
O1 B1 N1 104.8(4) . .
O1 B1 N2 102.5(4) . .
N1 B1 N2 108.52(16) . .
N1 B1 H1B 109.3 . .
N2 B1 H1B 109.4 . .
O1 B1 H2B 119.0 . .
N1 B1 H2B 110.7 . .
N2 B1 H2B 110.8 . .
H1B B1 H2B 108.2 . .
B1 O1 Na1 102.8(5) . 3_666
B1 O1 Na1 98.3(4) . .
Na1 O1 Na1 103.9(3) 3_666 .
Na1 O1 H1B 116.0 3_666 .
Na1 O1 H1B 107.4 . .
B1 O1 H1O 107.0 . .
Na1 O1 H1O 53.0 3_666 .
Na1 O1 H1O 50.9 . .
H1B O1 H1O 126.4 . .

loop_
_geom_bond_atom_site_label_1
_geom_bond_atom_site_label_2
_geom_bond_distance
_geom_bond_site_symmetry_2
Na1 O1 2.530(10) 3_666
Na1 N1 2.5313(18) .
Na1 O1 2.600(9) .
Na1 N2 2.600(2) 3_666
Na1 C9 2.639(2) 3_666
Na1 C4 2.639(2) .
Na1 C1 2.650(2) .
Na1 C6 2.676(2) 3_666
Na1 C8 2.738(2) 3_666
Na1 C7 2.756(2) 3_666
Na1 C3 2.814(2) .
Na1 C2 2.822(2) .
Na1 H1O 2.1625 .
N1 C4 1.376(2) .
N1 C1 1.384(2) .
N1 B1 1.531(3) .
N2 C6 1.375(2) .
N2 C9 1.387(2) .
N2 B1 1.530(3) .
N2 Na1 2.600(2) 3_666
C1 C2 1.386(3) .
C1 C10 1.501(3) .
C2 C3 1.424(3) .
C2 C11 1.505(3) .
C3 C4 1.383(3) .
C3 C13 1.505(3) .
C4 C5 1.502(3) .
C5 C6 1.512(3) .
C5 H5A 0.9900 .
C5 H5B 0.9900 .
C6 C7 1.379(3) .
C6 Na1 2.676(2) 3_666
C7 C8 1.428(3) .
C7 C15 1.506(3) .
C7 Na1 2.756(2) 3_666
C8 C9 1.386(3) .
C8 C16 1.507(3) .
C8 Na1 2.738(2) 3_666
C9 C18 1.491(3) .
C9 Na1 2.639(2) 3_666
C10 H10A 0.9800 .
C10 H10B 0.9800 .
C10 H10C 0.9800 .
C11 C12 1.524(3) .
C11 H11A 0.9900 .
C11 H11B 0.9900 .
C12 H12A 0.9800 .
C12 H12B 0.9800 .
C12 H12C 0.9800 .
C13 H13A 0.9800 .
C13 H13B 0.9800 .
C13 H13C 0.9800 .
C15 H15A 0.9800 .
C15 H15B 0.9800 .
C15 H15C 0.9800 .
C16 C17 1.522(3) .
C16 H16A 0.9900 .
C16 H16B 0.9900 .
C17 H17A 0.9800 .
C17 H17B 0.9800 .
C17 H17C 0.9800 .
C18 H18A 0.9800 .
C18 H18B 0.9800 .
C18 H18C 0.9800 .
B1 O1 1.515(8) .
B1 H1B 1.0025 .
B1 H2B 0.9802 .
O1 Na1 2.530(10) 3_666
O1 H1B 0.5640 .
O1 H1O 0.8603 .

loop_
_geom_hbond_atom_site_label_D
_geom_hbond_atom_site_label_H
_geom_hbond_atom_site_label_A
_geom_hbond_distance_DH
_geom_hbond_distance_HA
_geom_hbond_distance_DA
_geom_hbond_angle_DHA
_geom_hbond_site_symmetry_A
O1 H1O O1 0.86 2.30 3.162(18) 179.7 3_666

loop_
_geom_torsion_atom_site_label_1
_geom_torsion_atom_site_label_2
_geom_torsion_atom_site_label_3
_geom_torsion_atom_site_label_4
_geom_torsion
_geom_torsion_site_symmetry_1
_geom_torsion_site_symmetry_4
O1 Na1 N1 C4 56.7(2) 3_666 .
O1 Na1 N1 C4 125.2(3) . .
N2 Na1 N1 C4 89.76(14) 3_666 .
C9 Na1 N1 C4 33.3(4) 3_666 .
C1 Na1 N1 C4 -111.14(15) . .
C6 Na1 N1 C4 132.55(11) 3_666 .
C8 Na1 N1 C4 -140.89(19) 3_666 .
C7 Na1 N1 C4 174.22(11) 3_666 .
C3 Na1 N1 C4 -36.11(10) . .
C2 Na1 N1 C4 -74.99(11) . .
O1 Na1 N1 C1 167.8(2) 3_666 .
O1 Na1 N1 C1 -123.7(3) . .
N2 Na1 N1 C1 -159.10(12) 3_666 .
C9 Na1 N1 C1 144.5(3) 3_666 .
C4 Na1 N1 C1 111.14(15) . .
C6 Na1 N1 C1 -116.31(12) 3_666 .
C8 Na1 N1 C1 -29.7(2) 3_666 .
C7 Na1 N1 C1 -74.64(14) 3_666 .
C3 Na1 N1 C1 75.03(11) . .
C2 Na1 N1 C1 36.15(10) . .
O1 Na1 N1 B1 -66.3(2) 3_666 .
O1 Na1 N1 B1 2.2(3) . .
N2 Na1 N1 B1 -33.28(16) 3_666 .
C9 Na1 N1 B1 -89.7(4) 3_666 .
C4 Na1 N1 B1 -123.04(16) . .
C1 Na1 N1 B1 125.82(16) . .
C6 Na1 N1 B1 9.51(15) 3_666 .
C8 Na1 N1 B1 96.1(2) 3_666 .
C7 Na1 N1 B1 51.18(15) 3_666 .
C3 Na1 N1 B1 -159.14(14) . .
C2 Na1 N1 B1 161.97(14) . .
C4 N1 C1 C2 0.4(2) . .
B1 N1 C1 C2 -169.54(18) . .
Na1 N1 C1 C2 -74.07(14) . .
C4 N1 C1 C10 -179.45(17) . .
B1 N1 C1 C10 10.6(3) . .
Na1 N1 C1 C10 106.06(18) . .
C4 N1 C1 Na1 74.49(12) . .
B1 N1 C1 Na1 -95.47(18) . .
O1 Na1 C1 N1 -15.1(3) 3_666 .
O1 Na1 C1 N1 45.4(2) . .
N2 Na1 C1 N1 77.8(3) 3_666 .
C9 Na1 C1 N1 -164.92(16) 3_666 .
C4 Na1 C1 N1 -38.53(10) . .
C6 Na1 C1 N1 95.84(13) 3_666 .
C8 Na1 C1 N1 167.20(10) 3_666 .
C7 Na1 C1 N1 130.10(11) 3_666 .
C3 Na1 C1 N1 -77.23(11) . .
C2 Na1 C1 N1 -113.17(15) . .
O1 Na1 C1 C2 98.1(3) 3_666 .
N1 Na1 C1 C2 113.17(15) . .
O1 Na1 C1 C2 158.6(2) . .
N2 Na1 C1 C2 -169.0(3) 3_666 .
C9 Na1 C1 C2 -51.7(2) 3_666 .
C4 Na1 C1 C2 74.64(12) . .
C6 Na1 C1 C2 -150.99(11) 3_666 .
C8 Na1 C1 C2 -79.63(13) 3_666 .
C7 Na1 C1 C2 -116.73(12) 3_666 .
C3 Na1 C1 C2 35.94(10) . .
O1 Na1 C1 C10 -131.9(3) 3_666 .
N1 Na1 C1 C10 -116.77(18) . .
O1 Na1 C1 C10 -71.4(3) . .
N2 Na1 C1 C10 -38.9(4) 3_666 .
C9 Na1 C1 C10 78.3(2) 3_666 .
C4 Na1 C1 C10 -155.31(16) . .
C6 Na1 C1 C10 -20.93(18) 3_666 .
C8 Na1 C1 C10 50.43(17) 3_666 .
C7 Na1 C1 C10 13.33(17) 3_666 .
C3 Na1 C1 C10 165.99(17) . .
C2 Na1 C1 C10 130.05(19) . .
N1 C1 C2 C3 -0.2(2) . .
C10 C1 C2 C3 179.67(19) . .
Na1 C1 C2 C3 -65.80(13) . .
N1 C1 C2 C11 -174.47(17) . .
C10 C1 C2 C11 5.4(3) . .
Na1 C1 C2 C11 119.93(18) . .
N1 C1 C2 Na1 65.61(13) . .
C10 C1 C2 Na1 -114.5(2) . .
O1 Na1 C2 C1 -103.4(3) 3_666 .
N1 Na1 C2 C1 -38.45(10) . .
O1 Na1 C2 C1 -21.3(2) . .
N2 Na1 C2 C1 172.23(19) 3_666 .
C9 Na1 C2 C1 154.85(11) 3_666 .
C4 Na1 C2 C1 -79.60(12) . .
C6 Na1 C2 C1 66.2(2) 3_666 .
C8 Na1 C2 C1 120.66(12) 3_666 .
C7 Na1 C2 C1 85.66(13) 3_666 .
C3 Na1 C2 C1 -115.50(16) . .
O1 Na1 C2 C3 12.1(3) 3_666 .
N1 Na1 C2 C3 77.05(11) . .
O1 Na1 C2 C3 94.2(2) . .
N2 Na1 C2 C3 -72.3(2) 3_666 .
C9 Na1 C2 C3 -89.65(13) 3_666 .
C4 Na1 C2 C3 35.90(10) . .
C1 Na1 C2 C3 115.50(16) . .
C6 Na1 C2 C3 -178.34(17) 3_666 .
C8 Na1 C2 C3 -123.84(11) 3_666 .
C7 Na1 C2 C3 -158.84(11) 3_666 .
O1 Na1 C2 C11 135.9(3) 3_666 .
N1 Na1 C2 C11 -159.11(18) . .
O1 Na1 C2 C11 -142.0(3) . .
N2 Na1 C2 C11 51.6(3) 3_666 .
C9 Na1 C2 C11 34.19(19) 3_666 .
C4 Na1 C2 C11 159.74(18) . .
C1 Na1 C2 C11 -120.7(2) . .
C6 Na1 C2 C11 -54.5(3) 3_666 .
C8 Na1 C2 C11 0.01(18) 3_666 .
C7 Na1 C2 C11 -35.00(19) 3_666 .
C3 Na1 C2 C11 123.8(2) . .
C1 C2 C3 C4 -0.1(2) . .
C11 C2 C3 C4 174.23(17) . .
Na1 C2 C3 C4 -61.58(12) . .
C1 C2 C3 C13 -176.69(18) . .
C11 C2 C3 C13 -2.3(3) . .
Na1 C2 C3 C13 121.84(19) . .
C1 C2 C3 Na1 61.47(13) . .
C11 C2 C3 Na1 -124.19(18) . .
O1 Na1 C3 C4 -54.8(2) 3_666 .
N1 Na1 C3 C4 38.25(10) . .
O1 Na1 C3 C4 22.4(2) . .
N2 Na1 C3 C4 -92.17(14) 3_666 .
C9 Na1 C3 C4 -129.87(12) 3_666 .
C1 Na1 C3 C4 79.53(12) . .
C8 Na1 C3 C4 -168.01(11) 3_666 .
C7 Na1 C3 C4 159.14(16) 3_666 .
C2 Na1 C3 C4 115.31(16) . .
O1 Na1 C3 C2 -170.1(2) 3_666 .
N1 Na1 C3 C2 -77.06(12) . .
O1 Na1 C3 C2 -92.9(2) . .
N2 Na1 C3 C2 152.52(11) 3_666 .
C9 Na1 C3 C2 114.83(12) 3_666 .
C4 Na1 C3 C2 -115.31(16) . .
C1 Na1 C3 C2 -35.78(11) . .
C8 Na1 C3 C2 76.68(13) 3_666 .
C7 Na1 C3 C2 43.8(2) 3_666 .
O1 Na1 C3 C13 64.3(3) 3_666 .
N1 Na1 C3 C13 157.36(18) . .
O1 Na1 C3 C13 141.5(3) . .
N2 Na1 C3 C13 26.9(2) 3_666 .
C9 Na1 C3 C13 -10.76(18) 3_666 .
C4 Na1 C3 C13 119.1(2) . .
C1 Na1 C3 C13 -161.36(18) . .
C8 Na1 C3 C13 -48.90(19) 3_666 .
C7 Na1 C3 C13 -81.7(2) 3_666 .
C2 Na1 C3 C13 -125.6(2) . .
C1 N1 C4 C3 -0.5(2) . .
B1 N1 C4 C3 169.80(17) . .
Na1 N1 C4 C3 74.23(13) . .
C1 N1 C4 C5 179.45(17) . .
B1 N1 C4 C5 -10.2(3) . .
Na1 N1 C4 C5 -105.82(17) . .
C1 N1 C4 Na1 -74.73(12) . .
B1 N1 C4 Na1 95.57(18) . .
C2 C3 C4 N1 0.4(2) . .
C13 C3 C4 N1 177.03(17) . .
Na1 C3 C4 N1 -66.03(12) . .
C2 C3 C4 C5 -179.57(18) . .
C13 C3 C4 C5 -2.9(3) . .
Na1 C3 C4 C5 114.0(2) . .
C2 C3 C4 Na1 66.41(13) . .
C13 C3 C4 Na1 -116.93(18) . .
O1 Na1 C4 N1 -122.3(2) 3_666 .
O1 Na1 C4 N1 -44.2(2) . .
N2 Na1 C4 N1 -126.00(11) 3_666 .
C9 Na1 C4 N1 -171.24(11) 3_666 .
C1 Na1 C4 N1 38.67(10) . .
C6 Na1 C4 N1 -81.49(15) 3_666 .
C8 Na1 C4 N1 140.58(19) 3_666 .
C7 Na1 C4 N1 -20.3(4) 3_666 .
C3 Na1 C4 N1 113.38(16) . .
C2 Na1 C4 N1 77.35(11) . .
O1 Na1 C4 C3 124.3(2) 3_666 .
N1 Na1 C4 C3 -113.38(16) . .
O1 Na1 C4 C3 -157.6(2) . .
N2 Na1 C4 C3 120.62(12) 3_666 .
C9 Na1 C4 C3 75.38(15) 3_666 .
C1 Na1 C4 C3 -74.72(12) . .
C6 Na1 C4 C3 165.12(13) 3_666 .
C8 Na1 C4 C3 27.2(2) 3_666 .
C7 Na1 C4 C3 -133.7(3) 3_666 .
C2 Na1 C4 C3 -36.03(11) . .
O1 Na1 C4 C5 -4.0(2) 3_666 .
N1 Na1 C4 C5 118.29(17) . .
O1 Na1 C4 C5 74.1(2) . .
N2 Na1 C4 C5 -7.71(17) 3_666 .
C9 Na1 C4 C5 -52.95(17) 3_666 .
C1 Na1 C4 C5 156.96(16) . .
C6 Na1 C4 C5 36.80(19) 3_666 .
C8 Na1 C4 C5 -101.1(2) 3_666 .
C7 Na1 C4 C5 98.0(4) 3_666 .
C3 Na1 C4 C5 -128.33(18) . .
C2 Na1 C4 C5 -164.36(16) . .
N1 C4 C5 C6 -1.6(3) . .
C3 C4 C5 C6 178.32(17) . .
Na1 C4 C5 C6 -82.58(18) . .
C9 N2 C6 C7 0.5(2) . .
B1 N2 C6 C7 -163.68(18) . .
Na1 N2 C6 C7 -70.37(14) 3_666 .
C9 N2 C6 C5 -179.32(17) . .
B1 N2 C6 C5 16.5(3) . .
Na1 N2 C6 C5 109.76(17) 3_666 .
C9 N2 C6 Na1 70.92(12) . 3_666
B1 N2 C6 Na1 -93.31(17) . 3_666
C4 C5 C6 N2 -1.4(3) . .
C4 C5 C6 C7 178.78(18) . .
C4 C5 C6 Na1 82.69(18) . 3_666
N2 C6 C7 C8 -0.6(2) . .
C5 C6 C7 C8 179.24(19) . .
Na1 C6 C7 C8 -66.58(13) 3_666 .
N2 C6 C7 C15 -178.03(19) . .
C5 C6 C7 C15 1.8(3) . .
Na1 C6 C7 C15 116.0(2) 3_666 .
N2 C6 C7 Na1 65.96(13) . 3_666
C5 C6 C7 Na1 -114.2(2) . 3_666
C6 C7 C8 C9 0.5(2) . .
C15 C7 C8 C9 177.9(2) . .
Na1 C7 C8 C9 -64.68(13) 3_666 .
C6 C7 C8 C16 179.65(17) . .
C15 C7 C8 C16 -2.9(3) . .
Na1 C7 C8 C16 114.52(19) 3_666 .
C6 C7 C8 Na1 65.13(14) . 3_666
C15 C7 C8 Na1 -117.4(2) . 3_666
C7 C8 C9 N2 -0.1(2) . .
C16 C8 C9 N2 -179.31(17) . .
Na1 C8 C9 N2 -67.85(12) 3_666 .
C7 C8 C9 C18 -179.28(19) . .
C16 C8 C9 C18 1.5(3) . .
Na1 C8 C9 C18 113.0(2) 3_666 .
C7 C8 C9 Na1 67.73(13) . 3_666
C16 C8 C9 Na1 -111.46(19) . 3_666
C6 N2 C9 C8 -0.3(2) . .
B1 N2 C9 C8 163.71(18) . .
Na1 N2 C9 C8 71.90(13) 3_666 .
C6 N2 C9 C18 178.99(17) . .
B1 N2 C9 C18 -17.1(3) . .
Na1 N2 C9 C18 -108.86(17) 3_666 .
C6 N2 C9 Na1 -72.15(12) . 3_666
B1 N2 C9 Na1 91.81(18) . 3_666
C1 C2 C11 C12 96.3(2) . .
C3 C2 C11 C12 -76.9(3) . .
Na1 C2 C11 C12 -174.72(15) . .
C9 C8 C16 C17 98.9(2) . .
C7 C8 C16 C17 -80.1(2) . .
Na1 C8 C16 C17 12.0(2) 3_666 .
C4 N1 B1 O1 -87.1(4) . .
C1 N1 B1 O1 81.4(4) . .
Na1 N1 B1 O1 -3.2(4) . .
C4 N1 B1 N2 21.8(3) . .
C1 N1 B1 N2 -169.72(16) . .
Na1 N1 B1 N2 105.68(16) . .
C6 N2 B1 O1 85.4(4) . .
C9 N2 B1 O1 -76.1(4) . .
Na1 N2 B1 O1 3.6(4) 3_666 .
C6 N2 B1 N1 -25.0(3) . .
C9 N2 B1 N1 173.48(16) . .
Na1 N2 B1 N1 -106.82(15) 3_666 .
N1 B1 O1 Na1 109.5(3) . 3_666
N2 B1 O1 Na1 -3.8(4) . 3_666
N1 B1 O1 Na1 3.1(4) . .
N2 B1 O1 Na1 -110.2(3) . .
O1 Na1 O1 B1 105.5(5) 3_666 .
N1 Na1 O1 B1 -2.2(3) . .
N2 Na1 O1 B1 158.2(4) 3_666 .
C9 Na1 O1 B1 165.6(3) 3_666 .
C4 Na1 O1 B1 23.3(4) . .
C1 Na1 O1 B1 -28.3(4) . .
C6 Na1 O1 B1 -176.6(5) 3_666 .
C8 Na1 O1 B1 -158.6(3) 3_666 .
C7 Na1 O1 B1 -152.2(4) 3_666 .
C3 Na1 O1 B1 12.3(5) . .
C2 Na1 O1 B1 -17.8(5) . .
O1 Na1 O1 Na1 0.0 3_666 3_666
N1 Na1 O1 Na1 -107.7(3) . 3_666
N2 Na1 O1 Na1 52.7(2) 3_666 3_666
C9 Na1 O1 Na1 60.0(3) 3_666 3_666
C4 Na1 O1 Na1 -82.2(2) . 3_666
C1 Na1 O1 Na1 -133.8(3) . 3_666
C6 Na1 O1 Na1 77.9(2) 3_666 3_666
C8 Na1 O1 Na1 95.9(3) 3_666 3_666
C7 Na1 O1 Na1 102.2(2) 3_666 3_666
C3 Na1 O1 Na1 -93.2(2) . 3_666
C2 Na1 O1 Na1 -123.3(2) . 3_666
